data_7101992
loop_
_publ_author_name
'Alex, Audrey'
'Larmanjat, B\'en\'edicte'
'Marrot, J\'er\^ome'
'Couty, Fran\,cois'
'David, Olivier'

_publ_section_title
;
 Strained azetidinium ylides: new reagents for epoxidation.
;
_journal_issue 24
_journal_name_full 'Chemical communications (Cambridge, England)'
_journal_page_first 2500
_journal_page_last 2502
_journal_paper_doi 10.1039/b701848g
_journal_year 2007
_chemical_formula_sum 'C25 H26 N2 O2 S'
_chemical_formula_weight 418.54
_chemical_name_systematic
;
?
;
_space_group_IT_number 2
_symmetry_cell_setting triclinic
_symmetry_space_group_name_Hall '-P 1'
_symmetry_space_group_name_H-M 'P -1'
_atom_sites_solution_hydrogens geom
_atom_sites_solution_primary direct
_atom_sites_solution_secondary difmap
_audit_creation_method SHELXL-97
_cell_angle_alpha 96.318(4)
_cell_angle_beta 107.261(4)
_cell_angle_gamma 100.935(4)
_cell_formula_units_Z 2
_cell_length_a 9.7061(10)
_cell_length_b 10.1783(10)
_cell_length_c 11.4792(11)
_cell_measurement_reflns_used 9927
_cell_measurement_temperature 100(2)
_cell_measurement_theta_max 23.78
_cell_measurement_theta_min 2.29
_cell_volume 1046.44(18)
_computing_cell_refinement 'Bruker APEX2'
_computing_data_collection 'Bruker APEX2'
_computing_data_reduction 'Bruker SAINT'
_computing_molecular_graphics 'Bruker SHELXTL'
_computing_publication_material 'Bruker SHELXTL'
_computing_structure_refinement 'SHELXL-97 (Sheldrick, 1997)'
_computing_structure_solution 'SHELXS-97 (Sheldrick, 1990)'
_diffrn_ambient_temperature 100(2)
_diffrn_detector_area_resol_mean 512x512
_diffrn_measured_fraction_theta_full 0.952
_diffrn_measured_fraction_theta_max 0.952
_diffrn_measurement_device_type 'CCD area detector'
_diffrn_measurement_method 'phi and omega scans'
_diffrn_radiation_monochromator graphite
_diffrn_radiation_source 'fine-focus sealed tube'
_diffrn_radiation_type MoK\a
_diffrn_radiation_wavelength 0.71073
_diffrn_reflns_av_R_equivalents 0.0246
_diffrn_reflns_av_sigmaI/netI 0.0143
_diffrn_reflns_limit_h_max 13
_diffrn_reflns_limit_h_min -13
_diffrn_reflns_limit_k_max 14
_diffrn_reflns_limit_k_min -14
_diffrn_reflns_limit_l_max 16
_diffrn_reflns_limit_l_min -16
_diffrn_reflns_number 41181
_diffrn_reflns_theta_full 30.12
_diffrn_reflns_theta_max 30.12
_diffrn_reflns_theta_min 1.89
_exptl_absorpt_coefficient_mu 0.180
_exptl_absorpt_correction_T_max 0.9650
_exptl_absorpt_correction_T_min 0.9481
_exptl_absorpt_correction_type multi-scan
_exptl_absorpt_process_details 'SADABS (Sheldrick, V2.10)'
_exptl_crystal_colour yellow
_exptl_crystal_density_diffrn 1.328
_exptl_crystal_density_method 'not measured'
_exptl_crystal_description parallelepiped
_exptl_crystal_F_000 444
_exptl_crystal_size_max 0.30
_exptl_crystal_size_mid 0.30
_exptl_crystal_size_min 0.20
_refine_diff_density_max 0.627
_refine_diff_density_min -0.598
_refine_diff_density_rms 0.164
_refine_ls_extinction_method none
_refine_ls_goodness_of_fit_ref 1.171
_refine_ls_hydrogen_treatment constr
_refine_ls_matrix_type full
_refine_ls_number_parameters 273
_refine_ls_number_reflns 5882
_refine_ls_number_restraints 0
_refine_ls_restrained_S_all 1.171
_refine_ls_R_factor_all 0.0393
_refine_ls_R_factor_gt 0.0339
_refine_ls_shift/su_max 0.001
_refine_ls_shift/su_mean 0.000
_refine_ls_structure_factor_coef Fsqd
_refine_ls_weighting_details 'calc w=1/[\s^2^(Fo^2^)+(0.0645P)^2^+0.3706P] where P=(Fo^2^+2Fc^2^)/3'
_refine_ls_weighting_scheme calc
_refine_ls_wR_factor_gt 0.1016
_refine_ls_wR_factor_ref 0.1172
_reflns_number_gt 5505
_reflns_number_total 5882
_reflns_threshold_expression >2sigma(I)
_cod_data_source_file b701848g.txt
_cod_data_source_block do1422
_cod_depositor_comments
;
The following automatic conversions were performed:
'_symmetry_cell_setting' value 'Triclinic' changed to 'triclinic'
according to '/home/saulius/struct/CIF-dictionaries/cif_core.dic'
dictionary named 'cif_core.dic' version 2.4.1 from 2010-06-29.

Automatic conversion script
Id: cif_fix_enum 1527 2010-12-29 10:47:43Z saulius 
;
_cod_original_sg_symbol_H-M P-1
_cod_database_code 7101992

loop_
_symmetry_equiv_pos_as_xyz
'x, y, z'
'-x, -y, -z'

loop_
_atom_site_label
_atom_site_type_symbol
_atom_site_fract_x
_atom_site_fract_y
_atom_site_fract_z
_atom_site_U_iso_or_equiv
_atom_site_adp_type
_atom_site_occupancy
_atom_site_symmetry_multiplicity
_atom_site_calc_flag
_atom_site_refinement_flags
S S 0.51466(3) 1.10714(3) 0.78709(2) 0.01579(8) Uani 1 1 d .
O1 O 0.63057(9) 1.16757(9) 0.90193(9) 0.02387(19) Uani 1 1 d .
O2 O 0.51446(10) 1.16708(9) 0.67895(9) 0.0247(2) Uani 1 1 d .
N1 N 0.35787(10) 1.09867(9) 0.82159(8) 0.01443(17) Uani 1 1 d .
C2 C 0.23938(11) 1.11854(10) 0.74705(9) 0.01187(18) Uani 1 1 d .
C3 C 0.19960(12) 1.14531(11) 0.61600(9) 0.0158(2) Uani 1 1 d .
H3A H 0.1850 1.0619 0.5563 0.019 Uiso 1 1 calc R
H3B H 0.2775 1.2176 0.6064 0.019 Uiso 1 1 calc R
C4 C 0.05472(12) 1.19097(11) 0.59786(9) 0.0163(2) Uani 1 1 d .
H4A H 0.0740 1.2906 0.6239 0.020 Uiso 1 1 calc R
H4B H -0.0099 1.1654 0.5102 0.020 Uiso 1 1 calc R
N5 N -0.01240(10) 1.11794(10) 0.67758(8) 0.01392(17) Uani 1 1 d .
C6 C 0.10756(11) 1.12218(10) 0.79426(9) 0.01155(18) Uani 1 1 d .
C7 C 0.14672(11) 1.25602(10) 0.88720(9) 0.01242(18) Uani 1 1 d .
C8 C 0.24625(12) 1.37142(11) 0.87915(10) 0.0162(2) Uani 1 1 d .
H8 H 0.2947 1.3654 0.8186 0.019 Uiso 1 1 calc R
C9 C 0.27542(13) 1.49464(11) 0.95816(10) 0.0181(2) Uani 1 1 d .
H9 H 0.3424 1.5719 0.9507 0.022 Uiso 1 1 calc R
C10 C 0.20649(13) 1.50476(11) 1.04810(10) 0.0176(2) Uani 1 1 d .
H10 H 0.2266 1.5886 1.1025 0.021 Uiso 1 1 calc R
C11 C 0.10817(13) 1.39153(11) 1.05777(10) 0.0172(2) Uani 1 1 d .
H11 H 0.0614 1.3978 1.1194 0.021 Uiso 1 1 calc R
C12 C 0.07757(12) 1.26875(11) 0.97754(10) 0.0152(2) Uani 1 1 d .
H12 H 0.0087 1.1925 0.9843 0.018 Uiso 1 1 calc R
C13 C 0.06952(11) 0.99716(10) 0.85406(9) 0.01320(18) Uani 1 1 d .
H13A H 0.1558 0.9994 0.9274 0.016 Uiso 1 1 calc R
H13B H -0.0146 1.0058 0.8840 0.016 Uiso 1 1 calc R
C14 C 0.02942(11) 0.86007(10) 0.77127(9) 0.01271(18) Uani 1 1 d .
C15 C -0.11791(12) 0.80239(11) 0.69826(10) 0.0155(2) Uani 1 1 d .
H15 H -0.1917 0.8521 0.6973 0.019 Uiso 1 1 calc R
C16 C -0.15754(13) 0.67323(12) 0.62721(10) 0.0182(2) Uani 1 1 d .
H16 H -0.2583 0.6350 0.5786 0.022 Uiso 1 1 calc R
C17 C -0.05104(14) 0.59933(12) 0.62661(10) 0.0198(2) Uani 1 1 d .
H17 H -0.0783 0.5112 0.5775 0.024 Uiso 1 1 calc R
C18 C 0.09586(14) 0.65590(12) 0.69862(11) 0.0202(2) Uani 1 1 d .
H18 H 0.1695 0.6063 0.6984 0.024 Uiso 1 1 calc R
C19 C 0.13583(12) 0.78497(11) 0.77116(10) 0.0168(2) Uani 1 1 d .
H19 H 0.2363 0.8222 0.8210 0.020 Uiso 1 1 calc R
C20 C 0.51212(11) 0.93447(11) 0.75422(9) 0.01362(19) Uani 1 1 d .
C21 C 0.55019(11) 0.86442(11) 0.85227(9) 0.0149(2) Uani 1 1 d .
H21 H 0.5800 0.9102 0.9356 0.018 Uiso 1 1 calc R
C22 C 0.54375(12) 0.72662(11) 0.82602(10) 0.0166(2) Uani 1 1 d .
H22 H 0.5708 0.6781 0.8921 0.020 Uiso 1 1 calc R
C23 C 0.49799(12) 0.65830(12) 0.70360(11) 0.0182(2) Uani 1 1 d .
C24 C 0.46140(13) 0.73107(12) 0.60717(10) 0.0202(2) Uani 1 1 d .
H24 H 0.4311 0.6854 0.5238 0.024 Uiso 1 1 calc R
C25 C 0.46862(12) 0.86920(12) 0.63140(10) 0.0176(2) Uani 1 1 d .
H25 H 0.4443 0.9184 0.5654 0.021 Uiso 1 1 calc R
C26 C -0.14158(13) 1.16256(13) 0.69090(11) 0.0211(2) Uani 1 1 d .
H26A H -0.2196 1.1432 0.6100 0.032 Uiso 1 1 calc R
H26B H -0.1139 1.2605 0.7227 0.032 Uiso 1 1 calc R
H26C H -0.1782 1.1140 0.7489 0.032 Uiso 1 1 calc R
C27 C 0.48840(18) 0.50804(13) 0.67767(14) 0.0305(3) Uani 1 1 d .
H27A H 0.5450 0.4901 0.6222 0.046 Uiso 1 1 calc R
H27B H 0.3843 0.4593 0.6382 0.046 Uiso 1 1 calc R
H27C H 0.5296 0.4769 0.7557 0.046 Uiso 1 1 calc R

loop_
_atom_site_aniso_label
_atom_site_aniso_U_11
_atom_site_aniso_U_22
_atom_site_aniso_U_33
_atom_site_aniso_U_23
_atom_site_aniso_U_13
_atom_site_aniso_U_12
S 0.01237(13) 0.01371(14) 0.02344(14) 0.00472(10) 0.00835(10) 0.00326(10)
O1 0.0147(4) 0.0178(4) 0.0336(5) -0.0039(3) 0.0053(3) -0.0003(3)
O2 0.0239(4) 0.0253(5) 0.0378(5) 0.0183(4) 0.0208(4) 0.0116(4)
N1 0.0130(4) 0.0146(4) 0.0178(4) 0.0049(3) 0.0071(3) 0.0038(3)
C2 0.0138(4) 0.0095(4) 0.0129(4) 0.0017(3) 0.0062(3) 0.0013(3)
C3 0.0162(5) 0.0202(5) 0.0120(4) 0.0040(4) 0.0065(4) 0.0030(4)
C4 0.0166(5) 0.0197(5) 0.0133(4) 0.0064(4) 0.0048(4) 0.0035(4)
N5 0.0116(4) 0.0187(4) 0.0120(4) 0.0051(3) 0.0038(3) 0.0037(3)
C6 0.0113(4) 0.0129(4) 0.0110(4) 0.0030(3) 0.0044(3) 0.0024(3)
C7 0.0133(4) 0.0129(4) 0.0119(4) 0.0031(3) 0.0045(3) 0.0038(4)
C8 0.0188(5) 0.0153(5) 0.0166(4) 0.0033(4) 0.0093(4) 0.0029(4)
C9 0.0202(5) 0.0132(5) 0.0212(5) 0.0030(4) 0.0085(4) 0.0016(4)
C10 0.0214(5) 0.0143(5) 0.0172(5) 0.0016(4) 0.0059(4) 0.0058(4)
C11 0.0216(5) 0.0175(5) 0.0163(4) 0.0040(4) 0.0096(4) 0.0076(4)
C12 0.0177(5) 0.0145(5) 0.0162(4) 0.0042(4) 0.0090(4) 0.0039(4)
C13 0.0144(4) 0.0128(4) 0.0124(4) 0.0031(3) 0.0054(3) 0.0008(4)
C14 0.0140(4) 0.0126(4) 0.0120(4) 0.0037(3) 0.0056(3) 0.0012(4)
C15 0.0140(4) 0.0171(5) 0.0148(4) 0.0035(4) 0.0047(3) 0.0023(4)
C16 0.0189(5) 0.0183(5) 0.0137(4) 0.0017(4) 0.0039(4) -0.0015(4)
C17 0.0286(6) 0.0146(5) 0.0171(5) 0.0015(4) 0.0113(4) 0.0015(4)
C18 0.0233(5) 0.0161(5) 0.0259(5) 0.0055(4) 0.0134(4) 0.0063(4)
C19 0.0144(4) 0.0154(5) 0.0217(5) 0.0052(4) 0.0070(4) 0.0030(4)
C20 0.0113(4) 0.0146(5) 0.0149(4) 0.0023(3) 0.0043(3) 0.0030(4)
C21 0.0135(4) 0.0171(5) 0.0133(4) 0.0019(3) 0.0034(3) 0.0037(4)
C22 0.0160(5) 0.0167(5) 0.0180(5) 0.0047(4) 0.0060(4) 0.0043(4)
C23 0.0158(5) 0.0155(5) 0.0220(5) -0.0004(4) 0.0073(4) 0.0011(4)
C24 0.0200(5) 0.0221(6) 0.0155(5) -0.0023(4) 0.0048(4) 0.0024(4)
C25 0.0167(5) 0.0223(5) 0.0135(4) 0.0040(4) 0.0040(4) 0.0047(4)
C26 0.0142(5) 0.0305(6) 0.0204(5) 0.0069(4) 0.0052(4) 0.0090(4)
C27 0.0409(7) 0.0143(5) 0.0368(7) -0.0014(5) 0.0185(6) 0.0015(5)

loop_
_atom_type_symbol
_atom_type_description
_atom_type_scat_dispersion_real
_atom_type_scat_dispersion_imag
_atom_type_scat_source
C C 0.0033 0.0016 'International Tables Vol C Tables 4.2.6.8 and 6.1.1.4'
H H 0.0000 0.0000 'International Tables Vol C Tables 4.2.6.8 and 6.1.1.4'
N N 0.0061 0.0033 'International Tables Vol C Tables 4.2.6.8 and 6.1.1.4'
O O 0.0106 0.0060 'International Tables Vol C Tables 4.2.6.8 and 6.1.1.4'
S S 0.1246 0.1234 'International Tables Vol C Tables 4.2.6.8 and 6.1.1.4'

loop_
_geom_angle_atom_site_label_1
_geom_angle_atom_site_label_2
_geom_angle_atom_site_label_3
_geom_angle
O1 S O2 118.34(6)
O1 S N1 104.43(5)
O2 S N1 113.57(5)
O1 S C20 108.86(5)
O2 S C20 109.10(5)
N1 S C20 101.09(5)
C2 N1 S 122.99(8)
N1 C2 C3 132.71(10)
N1 C2 C6 118.04(9)
C3 C2 C6 109.21(8)
C2 C3 C4 103.09(8)
C2 C3 H3A 111.1
C4 C3 H3A 111.1
C2 C3 H3B 111.1
C4 C3 H3B 111.1
H3A C3 H3B 109.1
N5 C4 C3 103.40(8)
N5 C4 H4A 111.1
C3 C4 H4A 111.1
N5 C4 H4B 111.1
C3 C4 H4B 111.1
H4A C4 H4B 109.0
C26 N5 C4 113.15(9)
C26 N5 C6 116.10(8)
C4 N5 C6 107.55(8)
N5 C6 C2 101.33(7)
N5 C6 C7 113.20(8)
C2 C6 C7 107.91(8)
N5 C6 C13 110.78(8)
C2 C6 C13 111.87(8)
C7 C6 C13 111.34(8)
C12 C7 C8 117.76(9)
C12 C7 C6 121.13(9)
C8 C7 C6 121.00(9)
C9 C8 C7 121.26(10)
C9 C8 H8 119.4
C7 C8 H8 119.4
C10 C9 C8 120.05(10)
C10 C9 H9 120.0
C8 C9 H9 120.0
C11 C10 C9 119.50(10)
C11 C10 H10 120.3
C9 C10 H10 120.3
C10 C11 C12 120.39(10)
C10 C11 H11 119.8
C12 C11 H11 119.8
C11 C12 C7 121.04(10)
C11 C12 H12 119.5
C7 C12 H12 119.5
C14 C13 C6 115.95(8)
C14 C13 H13A 108.3
C6 C13 H13A 108.3
C14 C13 H13B 108.3
C6 C13 H13B 108.3
H13A C13 H13B 107.4
C19 C14 C15 118.57(10)
C19 C14 C13 121.21(9)
C15 C14 C13 120.12(9)
C16 C15 C14 120.69(10)
C16 C15 H15 119.7
C14 C15 H15 119.7
C15 C16 C17 120.54(10)
C15 C16 H16 119.7
C17 C16 H16 119.7
C18 C17 C16 119.24(10)
C18 C17 H17 120.4
C16 C17 H17 120.4
C17 C18 C19 120.39(10)
C17 C18 H18 119.8
C19 C18 H18 119.8
C18 C19 C14 120.57(10)
C18 C19 H19 119.7
C14 C19 H19 119.7
C21 C20 C25 121.43(10)
C21 C20 S 118.85(8)
C25 C20 S 119.70(8)
C22 C21 C20 118.82(9)
C22 C21 H21 120.6
C20 C21 H21 120.6
C21 C22 C23 120.86(10)
C21 C22 H22 119.6
C23 C22 H22 119.6
C24 C23 C22 119.15(10)
C24 C23 C27 121.08(11)
C22 C23 C27 119.78(11)
C25 C24 C23 120.91(10)
C25 C24 H24 119.5
C23 C24 H24 119.5
C24 C25 C20 118.82(10)
C24 C25 H25 120.6
C20 C25 H25 120.6
N5 C26 H26A 109.5
N5 C26 H26B 109.5
H26A C26 H26B 109.5
N5 C26 H26C 109.5
H26A C26 H26C 109.5
H26B C26 H26C 109.5
C23 C27 H27A 109.5
C23 C27 H27B 109.5
H27A C27 H27B 109.5
C23 C27 H27C 109.5
H27A C27 H27C 109.5
H27B C27 H27C 109.5

loop_
_geom_bond_atom_site_label_1
_geom_bond_atom_site_label_2
_geom_bond_distance
S O1 1.4355(9)
S O2 1.4419(9)
S N1 1.6721(10)
S C20 1.7503(11)
N1 C2 1.2798(13)
C2 C3 1.5072(14)
C2 C6 1.5353(13)
C3 C4 1.5272(15)
C3 H3A 0.9900
C3 H3B 0.9900
C4 N5 1.4608(14)
C4 H4A 0.9900
C4 H4B 0.9900
N5 C26 1.4547(14)
N5 C6 1.4813(13)
C6 C7 1.5433(14)
C6 C13 1.5463(14)
C7 C12 1.3998(14)
C7 C8 1.4027(15)
C8 C9 1.3922(15)
C8 H8 0.9500
C9 C10 1.3918(15)
C9 H9 0.9500
C10 C11 1.3874(17)
C10 H10 0.9500
C11 C12 1.3934(15)
C11 H11 0.9500
C12 H12 0.9500
C13 C14 1.5114(14)
C13 H13A 0.9900
C13 H13B 0.9900
C14 C19 1.3968(14)
C14 C15 1.3978(14)
C15 C16 1.3882(15)
C15 H15 0.9500
C16 C17 1.3901(17)
C16 H16 0.9500
C17 C18 1.3900(17)
C17 H17 0.9500
C18 C19 1.3943(16)
C18 H18 0.9500
C19 H19 0.9500
C20 C21 1.3934(14)
C20 C25 1.3934(14)
C21 C22 1.3872(15)
C21 H21 0.9500
C22 C23 1.3975(15)
C22 H22 0.9500
C23 C24 1.3954(17)
C23 C27 1.5052(16)
C24 C25 1.3870(16)
C24 H24 0.9500
C25 H25 0.9500
C26 H26A 0.9800
C26 H26B 0.9800
C26 H26C 0.9800
C27 H27A 0.9800
C27 H27B 0.9800
C27 H27C 0.9800
